data_7226508
loop_
_publ_author_name
'Liu, Dong-Sheng'
'Chen, Wen-Tong'
'Huang, Jian-Gen'
'Cheng, Xiao-Di'
'Wang, Jie'
'Sui, Yan'

_publ_section_title
;
 Syntheses, structures and investigation of the properties of mercury
 coordination polymers based on 5-amino-tetrazolate ligands
;
_journal_issue 40
_journal_name_full CrystEngComm
_journal_page_first 7865
_journal_paper_doi 10.1039/C6CE01790H
_journal_volume 18
_journal_year 2016
_chemical_absolute_configuration ad
_chemical_formula_moiety 'C H2 Cl Hg N5'
_chemical_formula_sum 'C H2 Cl Hg N5'
_chemical_formula_weight 320.12
_chemical_name_systematic
;
 ?
;
_space_group_IT_number 4
_symmetry_cell_setting monoclinic
_symmetry_space_group_name_Hall 'P 2yb'
_symmetry_space_group_name_H-M 'P 1 21 1'
_atom_sites_solution_hydrogens geom
_atom_sites_solution_primary direct
_atom_sites_solution_secondary difmap
_audit_creation_method SHELXL-97
_audit_update_record
;
2016-06-24 deposited with the CCDC.
2016-09-08 downloaded from the CCDC.
;
_cell_angle_alpha 90.00
_cell_angle_beta 94.270(2)
_cell_angle_gamma 90.00
_cell_formula_units_Z 2
_cell_length_a 5.8459(13)
_cell_length_b 6.9731(15)
_cell_length_c 6.1725(13)
_cell_measurement_reflns_used 25
_cell_measurement_temperature 296(2)
_cell_measurement_theta_max 18
_cell_measurement_theta_min 12
_cell_volume 250.92(9)
_computing_cell_refinement 'SAINT (Bruker, 2004)'
_computing_data_collection 'SMART (Bruker, 2004)'
_computing_data_reduction 'SAINT '
_computing_molecular_graphics 'Diamond K.Brandenburg, 1999)'
_computing_publication_material SHELXL-97
_computing_structure_refinement 'SHELXL-97 (Sheldrick, 1997)'
_computing_structure_solution 'SHELXS-97 (Sheldrick, 1997)'
_diffrn_ambient_temperature 296(2)
_diffrn_measured_fraction_theta_full 0.965
_diffrn_measured_fraction_theta_max 0.965
_diffrn_measurement_device_type 'Bruker APEXII CCD'
_diffrn_measurement_method '\f and \w'
_diffrn_radiation_monochromator graphite
_diffrn_radiation_source 'fine-focus sealed tube'
_diffrn_radiation_type MoK\a
_diffrn_radiation_wavelength 0.71073
_diffrn_reflns_av_R_equivalents 0.0860
_diffrn_reflns_av_sigmaI/netI 0.0862
_diffrn_reflns_limit_h_max 6
_diffrn_reflns_limit_h_min -6
_diffrn_reflns_limit_k_max 8
_diffrn_reflns_limit_k_min -8
_diffrn_reflns_limit_l_max 6
_diffrn_reflns_limit_l_min -7
_diffrn_reflns_number 1444
_diffrn_reflns_theta_full 24.95
_diffrn_reflns_theta_max 24.95
_diffrn_reflns_theta_min 3.31
_diffrn_standards_number none
_exptl_absorpt_coefficient_mu 31.077
_exptl_absorpt_correction_T_max 0.005
_exptl_absorpt_correction_T_min 0.004
_exptl_absorpt_correction_type multi-scan
_exptl_absorpt_process_details 'SADABS (Sheldrick, 2004)'
_exptl_crystal_colour Colourless
_exptl_crystal_density_diffrn 4.237
_exptl_crystal_density_method 'not measured'
_exptl_crystal_description Parallelepiped
_exptl_crystal_F_000 280
_exptl_crystal_size_max 0.22
_exptl_crystal_size_mid 0.20
_exptl_crystal_size_min 0.19
_refine_diff_density_max 4.267
_refine_diff_density_min -3.088
_refine_diff_density_rms 0.544
_refine_ls_abs_structure_details 'Flack H D (1983), 354 Friedel pairs'
_refine_ls_abs_structure_Flack 0.2(6)
_refine_ls_extinction_coef 0.069(7)
_refine_ls_extinction_expression Fc^*^=kFc[1+0.001xFc^2^\l^3^/sin(2\q)]^-1/4^
_refine_ls_extinction_method SHELXL
_refine_ls_goodness_of_fit_ref 1.131
_refine_ls_hydrogen_treatment constr
_refine_ls_matrix_type full
_refine_ls_number_parameters 56
_refine_ls_number_reflns 819
_refine_ls_number_restraints 1
_refine_ls_restrained_S_all 1.130
_refine_ls_R_factor_all 0.0604
_refine_ls_R_factor_gt 0.0540
_refine_ls_shift/su_max 0.002
_refine_ls_shift/su_mean 0.000
_refine_ls_structure_factor_coef Fsqd
_refine_ls_weighting_details 'calc w=1/[\s^2^(Fo^2^)+(0.0000P)^2^+22.5606P] where P=(Fo^2^+2Fc^2^)/3'
_refine_ls_weighting_scheme calc
_refine_ls_wR_factor_gt 0.1323
_refine_ls_wR_factor_ref 0.1405
_reflns_number_gt 754
_reflns_number_total 819
_reflns_threshold_expression >2sigma(I)
_cod_data_source_file c6ce01790h2.cif
_cod_data_source_block compound-3
_cod_depositor_comments
;
The following automatic conversions were performed:

'_symmetry_cell_setting' value 'Monoclinic' changed to 'monoclinic'
according to
/usr/data/users/saulius/crontab/automatic-downloads/rss-feeds/RSC/lib/dictionaries/cif_core.dic
dictionary named 'cif_core.dic' version 2.4.2 from 2011-04-26.

'_exptl_absorpt_correction_type' value 'Multi-scan' changed to
'multi-scan' according to
/usr/data/users/saulius/crontab/automatic-downloads/rss-feeds/RSC/lib/dictionaries/cif_core.dic
dictionary named 'cif_core.dic' version 2.4.2 from 2011-04-26.

Automatic conversion script
Id: cif_fix_values 4268 2015-11-12 08:31:59Z antanas 

 Adding full bibliography for 7226506--7226509.cif.
;
_cod_original_sg_symbol_H-M P21
_cod_database_code 7226508

loop_
_symmetry_equiv_pos_as_xyz
'x, y, z'
'-x, y+1/2, -z'

loop_
_atom_site_label
_atom_site_type_symbol
_atom_site_fract_x
_atom_site_fract_y
_atom_site_fract_z
_atom_site_U_iso_or_equiv
_atom_site_adp_type
_atom_site_occupancy
_atom_site_symmetry_multiplicity
_atom_site_calc_flag
_atom_site_refinement_flags
Hg1 Hg 0.27088(16) -0.0121 0.08713(14) 0.0279(6) Uani 1 1 d .
Cl1 Cl -0.2155(12) 0.0884(12) 0.0615(13) 0.0277(17) Uani 1 1 d .
N1 N 0.280(4) 0.095(3) -0.231(4) 0.016(5) Uiso 1 1 d .
N2 N 0.475(5) 0.185(4) -0.290(5) 0.033(7) Uani 1 1 d .
N3 N 0.476(6) 0.187(4) -0.503(6) 0.032(8) Uani 1 1 d .
N4 N 0.287(4) 0.093(3) -0.587(4) 0.018(5) Uiso 1 1 d .
N5 N -0.040(5) -0.040(6) -0.423(5) 0.045(8) Uiso 1 1 d .
H5A H -0.1163 -0.0629 -0.5449 0.054 Uiso 1 1 calc R
H5B H -0.0975 -0.0679 -0.3030 0.054 Uiso 1 1 calc R
C1 C 0.161(4) 0.037(3) -0.421(5) 0.016(6) Uiso 1 1 d .

loop_
_atom_site_aniso_label
_atom_site_aniso_U_11
_atom_site_aniso_U_22
_atom_site_aniso_U_33
_atom_site_aniso_U_23
_atom_site_aniso_U_13
_atom_site_aniso_U_12
Hg1 0.0325(8) 0.0393(8) 0.0116(7) -0.0006(8) 0.0006(4) -0.0005(10)
Cl1 0.027(4) 0.025(4) 0.030(4) 0.002(3) -0.009(3) -0.002(3)
N2 0.046(18) 0.019(13) 0.033(17) -0.002(12) 0.004(13) 0.015(11)
N3 0.036(17) 0.04(2) 0.019(13) -0.001(18) 0.004(12) 0.002(16)

loop_
_atom_type_symbol
_atom_type_description
_atom_type_scat_dispersion_real
_atom_type_scat_dispersion_imag
_atom_type_scat_source
C C 0.0033 0.0016 'International Tables Vol C Tables 4.2.6.8 and 6.1.1.4'
H H 0.0000 0.0000 'International Tables Vol C Tables 4.2.6.8 and 6.1.1.4'
N N 0.0061 0.0033 'International Tables Vol C Tables 4.2.6.8 and 6.1.1.4'
Cl Cl 0.1484 0.1585 'International Tables Vol C Tables 4.2.6.8 and 6.1.1.4'
Hg Hg -2.3894 9.2266 'International Tables Vol C Tables 4.2.6.8 and 6.1.1.4'

loop_
_geom_angle_atom_site_label_1
_geom_angle_atom_site_label_2
_geom_angle_atom_site_label_3
_geom_angle
_geom_angle_site_symmetry_1
_geom_angle_site_symmetry_3
N1 Hg1 N4 139.0(9) . 1_556
N1 Hg1 Cl1 87.5(6) . .
N4 Hg1 Cl1 86.7(7) 1_556 .
N1 Hg1 Cl1 93.2(6) . 2_545
N4 Hg1 Cl1 127.9(7) 1_556 2_545
Cl1 Hg1 Cl1 97.25(18) . 2_545
Hg1 Cl1 Hg1 109.1(2) . 2
N2 N1 C1 106(2) . .
N2 N1 Hg1 119.5(19) . .
C1 N1 Hg1 130.1(18) . .
N3 N2 N1 110(3) . .
N2 N3 N4 108(3) . .
N3 N4 C1 109(2) . .
N3 N4 Hg1 120(2) . 1_554
C1 N4 Hg1 128.4(18) . 1_554
N5 C1 N4 131(3) . .
N5 C1 N1 122(3) . .
N4 C1 N1 107(2) . .

loop_
_geom_bond_atom_site_label_1
_geom_bond_atom_site_label_2
_geom_bond_distance
_geom_bond_site_symmetry_2
Hg1 N1 2.10(2) .
Hg1 N4 2.14(2) 1_556
Hg1 Cl1 2.922(8) .
Hg1 Cl1 2.943(8) 2_545
Cl1 Hg1 2.943(8) 2
N1 N2 1.38(4) .
N1 C1 1.38(4) .
N2 N3 1.31(5) .
N3 N4 1.36(4) .
N4 C1 1.36(4) .
N4 Hg1 2.14(2) 1_554
N5 C1 1.29(4) .
